data_2241385
loop_
_publ_author_name
'Kharbach, Yassine'
'Haoudi, Amal'
'Capet, Fr\'ed\'eric'
'Mazzah, Ahmed'
'El Ammari, Lahcen'

_publ_section_title
;
 Crystal structure of 5-bromo-1-ethylindoline-2,3-dione
;
_journal_coeditor_code SU5250
_journal_issue 12
_journal_name_full 'Acta Crystallographica Section E'
_journal_page_first o1024
_journal_page_last o1025
_journal_paper_doi 10.1107/S2056989015023002
_journal_volume 71
_journal_year 2015
_chemical_formula_iupac 'C10 H8 Br N O2'
_chemical_formula_moiety 'C10 H8 Br N O2'
_chemical_formula_sum 'C10 H8 Br N O2'
_chemical_formula_weight 254.08
_chemical_melting_point 409
_chemical_name_systematic
;
5-Bromo-1-ethylindoline-2,3-dione
;
_space_group_crystal_system triclinic
_space_group_IT_number 2
_space_group_name_Hall '-P 1'
_space_group_name_H-M_alt 'P -1'
_symmetry_space_group_name_Hall '-P 1'
_symmetry_space_group_name_H-M 'P -1'
_atom_sites_solution_hydrogens geom
_atom_sites_solution_primary direct
_atom_sites_solution_secondary difmap
_audit_creation_method SHELXL-2014
_cell_angle_alpha 70.9288(16)
_cell_angle_beta 75.4109(16)
_cell_angle_gamma 85.2199(16)
_cell_formula_units_Z 4
_cell_length_a 9.5198(3)
_cell_length_b 10.0655(3)
_cell_length_c 11.2341(3)
_cell_measurement_reflns_used 9899
_cell_measurement_temperature 296(2)
_cell_measurement_theta_max 26.91
_cell_measurement_theta_min 2.41
_cell_volume 984.58(5)
_computing_cell_refinement
;
SAINT (Bruker, 2009)
;
_computing_data_collection
;
APEX2 (Bruker, 2009)
;
_computing_data_reduction
;
SAINT (Bruker, 2009)
;
_computing_molecular_graphics
;
ORTEP-3 for Windows (Farrugia, 2012) and Mercury (Macrae <i>et al.</i>,
2008)
;
_computing_publication_material
;
PLATON (Spek, 2009) and publCIF (Westrip, 2010)
;
_computing_structure_refinement
;
SHELXL2014 (Sheldrick, 2015)
;
_computing_structure_solution
;
SHELXS2014 (Sheldrick, 2008)
;
_diffrn_ambient_temperature 296(2)
_diffrn_measured_fraction_theta_full 0.999
_diffrn_measured_fraction_theta_max 0.994
_diffrn_measurement_device_type 'Bruker APEXII CCD'
_diffrn_measurement_method '\f and \w scans'
_diffrn_radiation_type MoK\a
_diffrn_radiation_wavelength 0.71073
_diffrn_reflns_av_R_equivalents 0.0447
_diffrn_reflns_limit_h_max 13
_diffrn_reflns_limit_h_min -13
_diffrn_reflns_limit_k_max 14
_diffrn_reflns_limit_k_min -14
_diffrn_reflns_limit_l_max 16
_diffrn_reflns_limit_l_min -16
_diffrn_reflns_number 40192
_diffrn_reflns_theta_full 25.242
_diffrn_reflns_theta_max 31.063
_diffrn_reflns_theta_min 2.141
_exptl_absorpt_coefficient_mu 4.146
_exptl_absorpt_correction_T_max 0.7461
_exptl_absorpt_correction_T_min 0.3625
_exptl_absorpt_correction_type multi-scan
_exptl_absorpt_process_details
;
(SADABS; Bruker, 2009)
;
_exptl_crystal_colour red
_exptl_crystal_density_diffrn 1.714
_exptl_crystal_description prism
_exptl_crystal_F_000 504
_exptl_crystal_size_max 0.500
_exptl_crystal_size_mid 0.270
_exptl_crystal_size_min 0.160
_refine_diff_density_max 0.656
_refine_diff_density_min -0.467
_refine_ls_extinction_method none
_refine_ls_goodness_of_fit_ref 1.016
_refine_ls_hydrogen_treatment constr
_refine_ls_matrix_type full
_refine_ls_number_parameters 255
_refine_ls_number_reflns 6275
_refine_ls_number_restraints 0
_refine_ls_restrained_S_all 1.016
_refine_ls_R_factor_all 0.0738
_refine_ls_R_factor_gt 0.0387
_refine_ls_shift/su_max 0.001
_refine_ls_shift/su_mean 0.000
_refine_ls_structure_factor_coef Fsqd
_refine_ls_weighting_details 'w=1/[\s^2^(Fo^2^)+(0.0447P)^2^+0.4234P] where P=(Fo^2^+2Fc^2^)/3'
_refine_ls_weighting_scheme calc
_refine_ls_wR_factor_gt 0.0895
_refine_ls_wR_factor_ref 0.1051
_reflns_number_gt 4053
_reflns_number_total 6275
_reflns_threshold_expression 'I > 2\s(I)'
_cod_data_source_file su5250sup1.cif
_cod_data_source_block I
_cod_database_code 2241385
_shelx_space_group_comment
;
The symmetry employed for this shelxl refinement is uniquely defined
by the following loop, which should always be used as a source of
symmetry information in preference to the above space-group names.
They are only intended as comments.
;
_shelx_estimated_absorpt_t_min 0.231
_shelx_estimated_absorpt_t_max 0.557

loop_
_space_group_symop_operation_xyz
'x, y, z'
'-x, -y, -z'

loop_
_atom_site_type_symbol
_atom_site_label
_atom_site_fract_x
_atom_site_fract_y
_atom_site_fract_z
_atom_site_U_iso_or_equiv
_atom_site_adp_type
_atom_site_calc_flag
_atom_site_occupancy
Br Br1 -0.18497(3) 0.38373(3) 0.65426(3) 0.05961(10) Uani d 1
Br Br2 -0.21774(3) 0.83177(4) 0.67449(3) 0.06693(11) Uani d 1
C C1 -0.0541(3) 0.2362(3) 0.7041(2) 0.0455(5) Uani d 1
C C2 -0.1069(2) 0.1111(3) 0.7981(2) 0.0448(5) Uani d 1
H H2 -0.2058 0.0980 0.8355 0.054 Uiso calc 1
C C3 -0.0083(2) 0.0065(2) 0.8345(2) 0.0401(5) Uani d 1
C C4 0.1408(2) 0.0245(2) 0.7783(2) 0.0398(5) Uani d 1
C C5 0.1932(3) 0.1482(3) 0.6833(2) 0.0470(5) Uani d 1
H H5 0.2918 0.1603 0.6445 0.056 Uiso calc 1
C C6 0.0941(3) 0.2541(3) 0.6475(2) 0.0490(6) Uani d 1
H H6 0.1273 0.3387 0.5844 0.059 Uiso calc 1
C C7 -0.0281(3) -0.1350(2) 0.9294(2) 0.0452(5) Uani d 1
C C8 0.1282(3) -0.1971(2) 0.9241(2) 0.0457(5) Uani d 1
C C9 0.3772(3) -0.1079(3) 0.8006(3) 0.0492(6) Uani d 1
H H9A 0.4152 -0.0651 0.7081 0.059 Uiso calc 1
H H9B 0.4041 -0.2065 0.8230 0.059 Uiso calc 1
C C10 0.4440(3) -0.0384(4) 0.8721(3) 0.0638(7) Uani d 1
H H10A 0.4160 0.0588 0.8516 0.096 Uiso calc 1
H H10B 0.5478 -0.0453 0.8469 0.096 Uiso calc 1
H H10C 0.4112 -0.0842 0.9637 0.096 Uiso calc 1
C C11 -0.0389(2) 0.7381(3) 0.6866(2) 0.0456(5) Uani d 1
C C12 -0.0362(3) 0.6079(3) 0.7812(2) 0.0476(5) Uani d 1
H H12 -0.1223 0.5695 0.8391 0.057 Uiso calc 1
C C13 0.0932(3) 0.5346(2) 0.7905(2) 0.0446(5) Uani d 1
H H13 0.0952 0.4482 0.8540 0.054 Uiso calc 1
C C14 0.2183(2) 0.5947(2) 0.7023(2) 0.0384(5) Uani d 1
C C15 0.2160(2) 0.7266(2) 0.6083(2) 0.0420(5) Uani d 1
C C16 0.0875(3) 0.7996(3) 0.5993(2) 0.0483(5) Uani d 1
H H16 0.0858 0.8870 0.5369 0.058 Uiso calc 1
C C17 0.3641(3) 0.7565(3) 0.5299(2) 0.0503(6) Uani d 1
C C18 0.4542(3) 0.6263(3) 0.5872(2) 0.0471(5) Uani d 1
C C19 0.4003(3) 0.4048(3) 0.7749(3) 0.0532(6) Uani d 1
H H19A 0.4842 0.3664 0.7274 0.064 Uiso calc 1
H H19B 0.3210 0.3386 0.8024 0.064 Uiso calc 1
C C20 0.4349(4) 0.4217(4) 0.8918(3) 0.0863(11) Uani d 1
H H20A 0.5182 0.4814 0.8652 0.129 Uiso calc 1
H H20B 0.4552 0.3314 0.9481 0.129 Uiso calc 1
H H20C 0.3535 0.4634 0.9371 0.129 Uiso calc 1
N N1 0.2194(2) -0.09608(19) 0.83095(18) 0.0435(4) Uani d 1
N N2 0.3599(2) 0.5384(2) 0.68952(18) 0.0436(4) Uani d 1
O O1 -0.1362(2) -0.1955(2) 1.00032(18) 0.0615(5) Uani d 1
O O2 0.1621(2) -0.31109(18) 0.98927(18) 0.0608(5) Uani d 1
O O3 0.4154(2) 0.8572(2) 0.4392(2) 0.0769(7) Uani d 1
O O4 0.58302(19) 0.6081(2) 0.54841(19) 0.0622(5) Uani d 1

loop_
_atom_site_aniso_label
_atom_site_aniso_U_11
_atom_site_aniso_U_22
_atom_site_aniso_U_33
_atom_site_aniso_U_12
_atom_site_aniso_U_13
_atom_site_aniso_U_23
Br1 0.05388(16) 0.05547(16) 0.06915(19) 0.00842(12) -0.01909(13) -0.01804(13)
Br2 0.04361(15) 0.0816(2) 0.0751(2) 0.01261(14) -0.01524(13) -0.02645(16)
C1 0.0427(12) 0.0441(12) 0.0496(13) 0.0017(10) -0.0109(10) -0.0153(10)
C2 0.0367(11) 0.0503(13) 0.0456(12) -0.0072(10) -0.0014(9) -0.0176(10)
C3 0.0395(11) 0.0406(11) 0.0368(11) -0.0092(9) -0.0006(9) -0.0119(9)
C4 0.0405(11) 0.0405(11) 0.0362(11) -0.0058(9) -0.0034(9) -0.0121(9)
C5 0.0384(12) 0.0483(13) 0.0440(12) -0.0095(10) 0.0014(9) -0.0071(10)
C6 0.0454(13) 0.0440(12) 0.0466(13) -0.0079(10) -0.0037(10) -0.0032(10)
C7 0.0473(13) 0.0430(12) 0.0412(12) -0.0126(10) 0.0001(10) -0.0128(10)
C8 0.0533(14) 0.0414(12) 0.0395(12) -0.0087(10) -0.0026(10) -0.0130(10)
C9 0.0402(12) 0.0479(13) 0.0533(14) 0.0035(10) -0.0020(10) -0.0156(11)
C10 0.0444(14) 0.079(2) 0.0712(18) 0.0016(13) -0.0120(13) -0.0304(16)
C11 0.0372(11) 0.0518(13) 0.0497(13) 0.0045(10) -0.0077(10) -0.0218(11)
C12 0.0398(12) 0.0504(13) 0.0462(12) -0.0078(10) 0.0025(10) -0.0148(11)
C13 0.0434(12) 0.0400(11) 0.0416(12) -0.0066(10) 0.0000(9) -0.0073(9)
C14 0.0386(11) 0.0366(10) 0.0368(11) -0.0045(9) -0.0031(9) -0.0106(9)
C15 0.0398(11) 0.0403(11) 0.0388(11) -0.0054(9) -0.0022(9) -0.0073(9)
C16 0.0463(13) 0.0442(12) 0.0470(13) 0.0003(10) -0.0094(10) -0.0059(10)
C17 0.0436(13) 0.0478(13) 0.0470(13) -0.0088(11) -0.0011(10) -0.0037(11)
C18 0.0405(12) 0.0477(13) 0.0470(12) -0.0072(10) -0.0013(10) -0.0119(10)
C19 0.0472(14) 0.0402(12) 0.0577(15) 0.0041(11) -0.0044(11) -0.0036(11)
C20 0.094(3) 0.093(3) 0.0634(19) 0.022(2) -0.0306(18) -0.0099(18)
N1 0.0414(10) 0.0396(10) 0.0433(10) -0.0044(8) -0.0031(8) -0.0090(8)
N2 0.0373(10) 0.0402(10) 0.0427(10) -0.0018(8) -0.0001(8) -0.0059(8)
O1 0.0537(11) 0.0562(11) 0.0576(11) -0.0199(9) 0.0069(8) -0.0059(9)
O2 0.0708(13) 0.0416(9) 0.0563(11) -0.0040(9) -0.0075(9) -0.0022(8)
O3 0.0518(11) 0.0630(12) 0.0751(14) -0.0094(10) 0.0033(10) 0.0209(10)
O4 0.0382(9) 0.0634(12) 0.0676(12) -0.0040(9) 0.0016(8) -0.0073(10)

loop_
_atom_type_symbol
_atom_type_description
_atom_type_scat_dispersion_real
_atom_type_scat_dispersion_imag
_atom_type_scat_source
C C 0.0033 0.0016 'International Tables Vol C Tables 4.2.6.8 and 6.1.1.4'
H H 0.0000 0.0000 'International Tables Vol C Tables 4.2.6.8 and 6.1.1.4'
N N 0.0061 0.0033 'International Tables Vol C Tables 4.2.6.8 and 6.1.1.4'
O O 0.0106 0.0060 'International Tables Vol C Tables 4.2.6.8 and 6.1.1.4'
Br Br -0.2901 2.4595 'International Tables Vol C Tables 4.2.6.8 and 6.1.1.4'

loop_
_geom_angle_atom_site_label_1
_geom_angle_atom_site_label_2
_geom_angle_atom_site_label_3
_geom_angle
C2 C1 C6 120.6(2)
C2 C1 Br1 119.35(18)
C6 C1 Br1 120.06(18)
C3 C2 C1 118.0(2)
C3 C2 H2 121.0
C1 C2 H2 121.0
C2 C3 C4 121.6(2)
C2 C3 C7 131.4(2)
C4 C3 C7 107.0(2)
C5 C4 C3 120.5(2)
C5 C4 N1 128.3(2)
C3 C4 N1 111.24(19)
C4 C5 C6 118.0(2)
C4 C5 H5 121.0
C6 C5 H5 121.0
C5 C6 C1 121.4(2)
C5 C6 H6 119.3
C1 C6 H6 119.3
O1 C7 C3 130.6(2)
O1 C7 C8 124.4(2)
C3 C7 C8 105.00(18)
O2 C8 N1 127.0(2)
O2 C8 C7 127.0(2)
N1 C8 C7 106.0(2)
N1 C9 C10 112.1(2)
N1 C9 H9A 109.2
C10 C9 H9A 109.2
N1 C9 H9B 109.2
C10 C9 H9B 109.2
H9A C9 H9B 107.9
C9 C10 H10A 109.5
C9 C10 H10B 109.5
H10A C10 H10B 109.5
C9 C10 H10C 109.5
H10A C10 H10C 109.5
H10B C10 H10C 109.5
C16 C11 C12 121.2(2)
C16 C11 Br2 119.07(19)
C12 C11 Br2 119.72(18)
C13 C12 C11 121.1(2)
C13 C12 H12 119.4
C11 C12 H12 119.4
C14 C13 C12 117.6(2)
C14 C13 H13 121.2
C12 C13 H13 121.2
C13 C14 C15 121.3(2)
C13 C14 N2 127.9(2)
C15 C14 N2 110.87(18)
C16 C15 C14 121.1(2)
C16 C15 C17 131.9(2)
C14 C15 C17 107.0(2)
C15 C16 C11 117.7(2)
C15 C16 H16 121.2
C11 C16 H16 121.2
O3 C17 C15 131.2(3)
O3 C17 C18 123.6(2)
C15 C17 C18 105.25(19)
O4 C18 N2 127.4(2)
O4 C18 C17 126.4(2)
N2 C18 C17 106.18(19)
N2 C19 C20 111.7(2)
N2 C19 H19A 109.3
C20 C19 H19A 109.3
N2 C19 H19B 109.3
C20 C19 H19B 109.3
H19A C19 H19B 107.9
C19 C20 H20A 109.5
C19 C20 H20B 109.5
H20A C20 H20B 109.5
C19 C20 H20C 109.5
H20A C20 H20C 109.5
H20B C20 H20C 109.5
C8 N1 C4 110.77(19)
C8 N1 C9 123.9(2)
C4 N1 C9 125.04(18)
C18 N2 C14 110.69(19)
C18 N2 C19 124.7(2)
C14 N2 C19 124.64(18)

loop_
_geom_bond_atom_site_label_1
_geom_bond_atom_site_label_2
_geom_bond_distance
Br1 C1 1.889(2)
Br2 C11 1.890(2)
C1 C2 1.387(3)
C1 C6 1.394(3)
C2 C3 1.379(3)
C2 H2 0.9300
C3 C4 1.401(3)
C3 C7 1.467(3)
C4 C5 1.381(3)
C4 N1 1.409(3)
C5 C6 1.390(4)
C5 H5 0.9300
C6 H6 0.9300
C7 O1 1.200(3)
C7 C8 1.560(4)
C8 O2 1.210(3)
C8 N1 1.369(3)
C9 N1 1.458(3)
C9 C10 1.497(4)
C9 H9A 0.9700
C9 H9B 0.9700
C10 H10A 0.9600
C10 H10B 0.9600
C10 H10C 0.9600
C11 C16 1.388(3)
C11 C12 1.395(4)
C12 C13 1.391(4)
C12 H12 0.9300
C13 C14 1.378(3)
C13 H13 0.9300
C14 C15 1.403(3)
C14 N2 1.410(3)
C15 C16 1.382(3)
C15 C17 1.458(3)
C16 H16 0.9300
C17 O3 1.209(3)
C17 C18 1.551(4)
C18 O4 1.214(3)
C18 N2 1.363(3)
C19 N2 1.461(3)
C19 C20 1.495(4)
C19 H19A 0.9700
C19 H19B 0.9700
C20 H20A 0.9600
C20 H20B 0.9600
C20 H20C 0.9600

loop_
_geom_hbond_atom_site_label_D
_geom_hbond_atom_site_label_H
_geom_hbond_atom_site_label_A
_geom_hbond_site_symmetry_A
_geom_hbond_distance_DH
_geom_hbond_distance_HA
_geom_hbond_distance_DA
_geom_hbond_angle_DHA
C9 H9A O3 2_666 0.97 2.58 3.351(4) 136
C13 H13 O1 2_557 0.93 2.60 3.514(3) 170
C19 H19B O1 2_557 0.97 2.54 3.368(3) 143

loop_
_geom_torsion_atom_site_label_1
_geom_torsion_atom_site_label_2
_geom_torsion_atom_site_label_3
_geom_torsion_atom_site_label_4
_geom_torsion
C6 C1 C2 C3 0.8(4)
Br1 C1 C2 C3 -178.63(17)
C1 C2 C3 C4 -0.4(3)
C1 C2 C3 C7 179.7(2)
C2 C3 C4 C5 -0.6(3)
C7 C3 C4 C5 179.3(2)
C2 C3 C4 N1 179.9(2)
C7 C3 C4 N1 -0.2(3)
C3 C4 C5 C6 1.1(3)
N1 C4 C5 C6 -179.4(2)
C4 C5 C6 C1 -0.8(4)
C2 C1 C6 C5 -0.2(4)
Br1 C1 C6 C5 179.2(2)
C2 C3 C7 O1 -0.3(4)
C4 C3 C7 O1 179.8(3)
C2 C3 C7 C8 -179.1(2)
C4 C3 C7 C8 1.1(2)
O1 C7 C8 O2 -0.6(4)
C3 C7 C8 O2 178.2(2)
O1 C7 C8 N1 179.6(2)
C3 C7 C8 N1 -1.5(2)
C16 C11 C12 C13 -0.7(4)
Br2 C11 C12 C13 178.34(19)
C11 C12 C13 C14 -0.5(4)
C12 C13 C14 C15 1.5(3)
C12 C13 C14 N2 -177.4(2)
C13 C14 C15 C16 -1.4(4)
N2 C14 C15 C16 177.7(2)
C13 C14 C15 C17 -178.5(2)
N2 C14 C15 C17 0.6(3)
C14 C15 C16 C11 0.2(4)
C17 C15 C16 C11 176.5(3)
C12 C11 C16 C15 0.8(4)
Br2 C11 C16 C15 -178.19(18)
C16 C15 C17 O3 4.3(5)
C14 C15 C17 O3 -179.0(3)
C16 C15 C17 C18 -176.1(3)
C14 C15 C17 C18 0.6(3)
O3 C17 C18 O4 -1.4(5)
C15 C17 C18 O4 179.0(3)
O3 C17 C18 N2 178.1(3)
C15 C17 C18 N2 -1.6(3)
O2 C8 N1 C4 -178.3(2)
C7 C8 N1 C4 1.4(2)
O2 C8 N1 C9 -3.8(4)
C7 C8 N1 C9 175.9(2)
C5 C4 N1 C8 179.7(2)
C3 C4 N1 C8 -0.8(3)
C5 C4 N1 C9 5.2(4)
C3 C4 N1 C9 -175.2(2)
C10 C9 N1 C8 -94.8(3)
C10 C9 N1 C4 78.8(3)
O4 C18 N2 C14 -178.6(3)
C17 C18 N2 C14 2.0(3)
O4 C18 N2 C19 1.8(4)
C17 C18 N2 C19 -177.6(2)
C13 C14 N2 C18 177.3(2)
C15 C14 N2 C18 -1.7(3)
C13 C14 N2 C19 -3.1(4)
C15 C14 N2 C19 177.9(2)
C20 C19 N2 C18 93.0(3)
C20 C19 N2 C14 -86.5(3)

_cod_database_fobs_code 2241385
